data_4063324
loop_
_publ_author_name
'Charles A. Mebi'
'Radhika P. Nair'
'Brian J. Frost'

_publ_section_title
;
 pH-Dependent Selective Transfer Hydrogenation of \a,\b-Unsaturated
 Carbonyls in Aqueous Media Utilizing Half-Sandwich Ruthenium(II)
 Complexes
;
_journal_name_full Organometallics
_journal_page_first 429
_journal_page_last 438
_journal_paper_doi 10.1021/om060892x
_journal_volume 26
_journal_year 2007
_chemical_formula_sum 'C33 H35 N3 P2 Ru'
_chemical_formula_weight 636.65
_chemical_name_systematic
; 
 ? 
;
_space_group_IT_number 2
_symmetry_cell_setting triclinic
_symmetry_space_group_name_Hall '-P 1'
_symmetry_space_group_name_H-M 'P -1'
_atom_sites_solution_hydrogens geom
_atom_sites_solution_primary direct
_atom_sites_solution_secondary difmap
_audit_creation_method SHELXL-97
_cell_angle_alpha 95.4810(10)
_cell_angle_beta 90.6990(10)
_cell_angle_gamma 117.4650(10)
_cell_formula_units_Z 2
_cell_length_a 9.9727(7)
_cell_length_b 10.4488(7)
_cell_length_c 15.4665(13)
_cell_measurement_temperature 100(2)
_cell_measurement_theta_max 32.35
_cell_measurement_theta_min 2.21
_cell_volume 1420.58(18)
_computing_structure_refinement 'SHELXL-97 (Sheldrick, 1997)'
_computing_structure_solution 'SHELXS-97 (Sheldrick, 1990)'
_diffrn_ambient_temperature 100(2)
_diffrn_measured_fraction_theta_full 0.983
_diffrn_measured_fraction_theta_max 0.983
_diffrn_radiation_monochromator graphite
_diffrn_radiation_source 'fine-focus sealed tube'
_diffrn_radiation_type MoK\a
_diffrn_radiation_wavelength 0.71073
_diffrn_reflns_av_R_equivalents 0.0622
_diffrn_reflns_av_sigmaI/netI 0.0870
_diffrn_reflns_limit_h_max 14
_diffrn_reflns_limit_h_min -14
_diffrn_reflns_limit_k_max 15
_diffrn_reflns_limit_k_min -15
_diffrn_reflns_limit_l_max 23
_diffrn_reflns_limit_l_min -23
_diffrn_reflns_number 25339
_diffrn_reflns_theta_full 32.35
_diffrn_reflns_theta_max 32.35
_diffrn_reflns_theta_min 2.21
_exptl_absorpt_coefficient_mu 0.693
_exptl_absorpt_correction_T_max 0.9829
_exptl_absorpt_correction_T_min 0.8949
_exptl_absorpt_correction_type multi-scan
_exptl_crystal_colour 'pale yellow '
_exptl_crystal_density_diffrn 1.488
_exptl_crystal_density_method 'not measured'
_exptl_crystal_description plate
_exptl_crystal_F_000 656
_exptl_crystal_size_max 0.16
_exptl_crystal_size_mid 0.12
_exptl_crystal_size_min 0.03
_refine_diff_density_max 1.599
_refine_diff_density_min -2.018
_refine_diff_density_rms 0.144
_refine_ls_extinction_method none
_refine_ls_goodness_of_fit_ref 1.004
_refine_ls_hydrogen_treatment mixed
_refine_ls_matrix_type full
_refine_ls_number_parameters 375
_refine_ls_number_reflns 9979
_refine_ls_number_restraints 36
_refine_ls_restrained_S_all 1.003
_refine_ls_R_factor_all 0.0886
_refine_ls_R_factor_gt 0.0548
_refine_ls_shift/su_max 0.000
_refine_ls_shift/su_mean 0.000
_refine_ls_structure_factor_coef Fsqd
_refine_ls_weighting_details 'calc w=1/[\s^2^(Fo^2^)+(0.0719P)^2^+0.0000P] where P=(Fo^2^+2Fc^2^)/3'
_refine_ls_weighting_scheme calc
_refine_ls_wR_factor_gt 0.1228
_refine_ls_wR_factor_ref 0.1378
_reflns_number_gt 7070
_reflns_number_total 9979
_reflns_threshold_expression >2sigma(I)
_cod_depositor_comments
;
The following automatic conversions were performed:
'_symmetry_cell_setting' value 'Triclinic' changed to 'triclinic'
according to '/home/saulius/struct/CIF-dictionaries/cif_core.dic'
dictionary named 'cif_core.dic' version 2.4.1 from 2010-06-29.

Automatic conversion script
Id: cif_fix_enum 1527 2010-12-29 10:47:43Z saulius 
;
_cod_original_sg_symbol_H-M P-1
_cod_database_code 4063324

loop_
_symmetry_equiv_pos_as_xyz
'x, y, z'
'-x, -y, -z'

loop_
_atom_site_label
_atom_site_type_symbol
_atom_site_fract_x
_atom_site_fract_y
_atom_site_fract_z
_atom_site_U_iso_or_equiv
_atom_site_adp_type
_atom_site_occupancy
_atom_site_symmetry_multiplicity
_atom_site_calc_flag
_atom_site_refinement_flags
_atom_site_disorder_assembly
_atom_site_disorder_group
Ru1 Ru 0.31364(3) 0.04480(3) 0.153427(16) 0.01661(7) Uani 1 1 d . A .
P1 P 0.53413(9) 0.23174(9) 0.12394(5) 0.01689(16) Uani 1 1 d . . .
P2 P 0.39452(9) 0.00437(9) 0.27976(5) 0.01519(15) Uani 1 1 d . . .
N1 N 0.7646(3) 0.5186(3) 0.15802(17) 0.0196(5) Uani 1 1 d . . .
N2 N 0.6574(3) 0.4390(3) 0.00587(17) 0.0193(5) Uani 1 1 d . . .
N3 N 0.8272(3) 0.3504(3) 0.06501(18) 0.0204(5) Uani 1 1 d . . .
C1 C 0.1552(4) 0.1505(4) 0.1298(2) 0.0255(7) Uani 1 1 d . . .
C2 C 0.1687(4) 0.0683(4) 0.0513(2) 0.0242(7) Uani 1 1 d . A .
H2A H 0.2023 0.1069 -0.0056 0.029 Uiso 1 1 calc R . .
C3 C 0.1055(3) -0.0791(4) 0.0665(2) 0.0255(7) Uani 1 1 d . . .
H3A H 0.0873 -0.1618 0.0216 0.031 Uiso 1 1 calc R A .
C4 C 0.0609(4) -0.0928(4) 0.1535(2) 0.0241(7) Uani 1 1 d . A .
H4A H 0.0077 -0.1858 0.1801 0.029 Uiso 1 1 calc R . .
C5 C 0.0872(4) 0.0485(4) 0.1926(2) 0.0257(7) Uani 1 1 d . A .
C6 C 0.0542(4) 0.0974(5) 0.2746(3) 0.0335(9) Uani 1 1 d . . .
H6A H 0.0110 0.0320 0.3170 0.040 Uiso 1 1 calc R A .
C7 C 0.0852(5) 0.2387(5) 0.2918(3) 0.0394(10) Uani 1 1 d . A .
H7A H 0.0585 0.2705 0.3454 0.047 Uiso 1 1 calc R . .
C8 C 0.1570(5) 0.3400(5) 0.2309(3) 0.0404(10) Uani 1 1 d . . .
H8A H 0.1812 0.4390 0.2455 0.049 Uiso 1 1 calc R A .
C9 C 0.1917(4) 0.2970(5) 0.1515(3) 0.0317(8) Uani 1 1 d . A .
H9A H 0.2400 0.3657 0.1115 0.038 Uiso 1 1 calc R . .
C10 C 0.6359(4) 0.4040(4) 0.1976(2) 0.0201(6) Uani 1 1 d . . .
H10A H 0.5634 0.4407 0.2146 0.024 Uiso 1 1 calc R . .
H10B H 0.6742 0.3836 0.2512 0.024 Uiso 1 1 calc R . .
C11 C 0.5165(3) 0.3151(3) 0.0266(2) 0.0183(6) Uani 1 1 d . . .
H11A H 0.4803 0.2398 -0.0242 0.022 Uiso 1 1 calc R . .
H11B H 0.4386 0.3479 0.0357 0.022 Uiso 1 1 calc R . .
C12 C 0.7059(3) 0.2149(3) 0.0931(2) 0.0206(6) Uani 1 1 d . . .
H12A H 0.7461 0.1884 0.1434 0.025 Uiso 1 1 calc R . .
H12B H 0.6768 0.1353 0.0451 0.025 Uiso 1 1 calc R . .
C13 C 0.7135(4) 0.5546(3) 0.0794(2) 0.0207(6) Uani 1 1 d . . .
H13A H 0.7988 0.6418 0.0605 0.025 Uiso 1 1 calc R . .
H13B H 0.6318 0.5802 0.0939 0.025 Uiso 1 1 calc R . .
C14 C 0.7745(4) 0.3939(4) -0.0111(2) 0.0212(6) Uani 1 1 d . . .
H14A H 0.8625 0.4751 -0.0330 0.025 Uiso 1 1 calc R . .
H14B H 0.7344 0.3114 -0.0578 0.025 Uiso 1 1 calc R . .
C15 C 0.8777(4) 0.4703(4) 0.1349(2) 0.0223(6) Uani 1 1 d . . .
H15A H 0.9687 0.5538 0.1172 0.027 Uiso 1 1 calc R . .
H15B H 0.9081 0.4402 0.1874 0.027 Uiso 1 1 calc R . .
C16 C 0.5033(3) -0.0968(3) 0.2826(2) 0.0167(6) Uani 1 1 d . A .
C17 C 0.5869(3) -0.1029(3) 0.2122(2) 0.0192(6) Uani 1 1 d . . .
H17A H 0.5809 -0.0610 0.1614 0.023 Uiso 1 1 calc R A .
C18 C 0.6792(4) -0.1698(4) 0.2157(2) 0.0247(7) Uani 1 1 d . A .
H18A H 0.7375 -0.1714 0.1679 0.030 Uiso 1 1 calc R . .
C19 C 0.6865(4) -0.2344(4) 0.2889(2) 0.0314(8) Uani 1 1 d . . .
H19A H 0.7473 -0.2823 0.2907 0.038 Uiso 1 1 calc R A .
C20 C 0.6044(5) -0.2283(4) 0.3591(2) 0.0323(8) Uani 1 1 d . A .
H20A H 0.6107 -0.2707 0.4096 0.039 Uiso 1 1 calc R . .
C21 C 0.5125(4) -0.1606(4) 0.3567(2) 0.0241(7) Uani 1 1 d . . .
H21A H 0.4561 -0.1576 0.4053 0.029 Uiso 1 1 calc R A .
C22 C 0.4929(6) 0.1658(5) 0.3529(4) 0.0137(16) Uani 0.50 1 d PG A 1
C23 C 0.4280(5) 0.2586(6) 0.3579(3) 0.0176(14) Uani 0.50 1 d PG A 1
H23A H 0.3384 0.2341 0.3232 0.021 Uiso 0.50 1 calc PR A 1
C24 C 0.4940(6) 0.3872(5) 0.4137(3) 0.0207(12) Uani 0.50 1 d PG A 1
H24A H 0.4496 0.4506 0.4171 0.025 Uiso 0.50 1 calc PR A 1
C25 C 0.6251(5) 0.4231(4) 0.4644(3) 0.0216(13) Uani 0.50 1 d PG A 1
H25A H 0.6702 0.5110 0.5026 0.026 Uiso 0.50 1 calc PR A 1
C26 C 0.6900(5) 0.3303(5) 0.4595(3) 0.0235(14) Uani 0.50 1 d PG A 1
H26A H 0.7796 0.3548 0.4942 0.028 Uiso 0.50 1 calc PR A 1
C27 C 0.6240(6) 0.2017(5) 0.4037(4) 0.0192(16) Uani 0.50 1 d PG A 1
H27A H 0.6684 0.1383 0.4003 0.023 Uiso 0.50 1 calc PR A 1
C22A C 0.5307(6) 0.1718(5) 0.3559(4) 0.0147(16) Uani 0.50 1 d PG A 2
C23A C 0.4890(5) 0.2816(6) 0.3697(3) 0.0195(14) Uani 0.50 1 d PG A 2
H23B H 0.3992 0.2715 0.3410 0.023 Uiso 0.50 1 calc PR A 2
C24A C 0.5787(6) 0.4064(4) 0.4253(3) 0.0176(12) Uani 0.50 1 d PG A 2
H24B H 0.5502 0.4815 0.4348 0.021 Uiso 0.50 1 calc PR A 2
C25A C 0.7101(6) 0.4213(4) 0.4672(3) 0.0236(13) Uani 0.50 1 d PG A 2
H25B H 0.7714 0.5066 0.5053 0.028 Uiso 0.50 1 calc PR A 2
C26A C 0.7517(5) 0.3114(5) 0.4534(3) 0.0259(14) Uani 0.50 1 d PG A 2
H26B H 0.8415 0.3216 0.4820 0.031 Uiso 0.50 1 calc PR A 2
C27A C 0.6621(6) 0.1866(5) 0.3977(4) 0.0171(15) Uani 0.50 1 d PG A 2
H27B H 0.6905 0.1115 0.3883 0.021 Uiso 0.50 1 calc PR A 2
C28 C 0.2405(2) -0.0972(3) 0.35036(14) 0.0265(7) Uani 1 1 d GU A 1
C29 C 0.1358(3) -0.2382(3) 0.31863(14) 0.0422(11) Uani 1 1 d GU A 1
H29A H 0.1498 -0.2819 0.2651 0.051 Uiso 1 1 calc R A 1
C30 C 0.0106(3) -0.3154(3) 0.36522(19) 0.086(3) Uani 1 1 d GU A 1
H30A H -0.0609 -0.4117 0.3435 0.104 Uiso 1 1 calc R A 1
C31 C -0.0099(3) -0.2515(4) 0.44354(18) 0.118(4) Uani 1 1 d GU A 1
H31A H -0.0954 -0.3042 0.4754 0.141 Uiso 1 1 calc R A 1
C32 C 0.0948(3) -0.1105(4) 0.47526(15) 0.083(2) Uani 1 1 d GU A 1
H32A H 0.0807 -0.0668 0.5288 0.100 Uiso 1 1 calc R A 1
C33 C 0.2199(3) -0.0333(3) 0.42867(16) 0.0406(11) Uani 1 1 d GU A 1
H33A H 0.2915 0.0631 0.4504 0.049 Uiso 1 1 calc R A 1
H1 H 0.386(5) -0.046(4) 0.114(3) 0.027(10) Uiso 1 1 d . B 1

loop_
_atom_site_aniso_label
_atom_site_aniso_U_11
_atom_site_aniso_U_22
_atom_site_aniso_U_33
_atom_site_aniso_U_23
_atom_site_aniso_U_13
_atom_site_aniso_U_12
Ru1 0.01118(11) 0.02578(14) 0.01751(12) 0.00760(9) 0.00383(8) 0.01149(9)
P1 0.0140(3) 0.0247(4) 0.0166(4) 0.0062(3) 0.0042(3) 0.0122(3)
P2 0.0133(3) 0.0195(4) 0.0162(4) 0.0043(3) 0.0028(3) 0.0101(3)
N1 0.0170(12) 0.0257(14) 0.0186(12) 0.0025(10) 0.0026(10) 0.0121(11)
N2 0.0201(13) 0.0205(13) 0.0191(13) 0.0047(10) 0.0043(10) 0.0104(11)
N3 0.0159(12) 0.0230(13) 0.0254(14) 0.0060(11) 0.0063(10) 0.0108(11)
C1 0.0184(14) 0.045(2) 0.0253(16) 0.0155(15) 0.0065(12) 0.0228(15)
C2 0.0145(14) 0.041(2) 0.0221(16) 0.0103(14) 0.0016(12) 0.0158(14)
C3 0.0118(13) 0.042(2) 0.0251(16) 0.0084(15) 0.0007(12) 0.0134(14)
C4 0.0129(13) 0.0366(19) 0.0283(17) 0.0122(14) 0.0047(12) 0.0146(13)
C5 0.0192(15) 0.043(2) 0.0278(17) 0.0154(15) 0.0091(13) 0.0225(15)
C6 0.0309(19) 0.056(3) 0.0305(19) 0.0183(18) 0.0154(15) 0.0319(19)
C7 0.048(2) 0.059(3) 0.037(2) 0.0147(19) 0.0178(19) 0.044(2)
C8 0.049(3) 0.052(3) 0.044(2) 0.018(2) 0.015(2) 0.041(2)
C9 0.0336(19) 0.045(2) 0.035(2) 0.0191(17) 0.0100(16) 0.0311(18)
C10 0.0189(14) 0.0281(16) 0.0169(14) 0.0037(12) 0.0050(11) 0.0137(13)
C11 0.0160(13) 0.0244(15) 0.0174(14) 0.0046(12) 0.0026(11) 0.0115(12)
C12 0.0158(13) 0.0226(15) 0.0271(16) 0.0070(13) 0.0058(12) 0.0111(12)
C13 0.0222(15) 0.0228(15) 0.0213(15) 0.0041(12) 0.0021(12) 0.0135(13)
C14 0.0181(14) 0.0241(16) 0.0220(15) 0.0061(12) 0.0081(12) 0.0095(13)
C15 0.0152(14) 0.0281(17) 0.0251(16) 0.0048(13) 0.0041(12) 0.0111(13)
C16 0.0176(13) 0.0171(14) 0.0177(14) -0.0012(11) -0.0027(11) 0.0107(12)
C17 0.0156(13) 0.0230(15) 0.0203(15) 0.0002(12) 0.0002(11) 0.0105(12)
C18 0.0193(15) 0.0323(18) 0.0247(16) -0.0051(14) -0.0024(13) 0.0154(14)
C19 0.035(2) 0.041(2) 0.0305(19) -0.0060(16) -0.0069(15) 0.0303(18)
C20 0.045(2) 0.044(2) 0.0249(17) 0.0032(16) -0.0043(16) 0.035(2)
C21 0.0287(17) 0.0304(17) 0.0193(15) 0.0015(13) -0.0003(13) 0.0193(15)
C22 0.007(3) 0.020(4) 0.011(3) 0.005(3) 0.002(2) 0.004(2)
C23 0.016(3) 0.019(3) 0.019(3) -0.001(2) 0.002(3) 0.010(3)
C24 0.019(3) 0.029(3) 0.017(3) 0.001(2) 0.003(2) 0.013(3)
C25 0.013(3) 0.019(3) 0.021(4) -0.004(3) 0.000(3) -0.001(3)
C26 0.015(3) 0.021(4) 0.028(4) 0.000(3) -0.002(3) 0.004(3)
C27 0.019(4) 0.021(3) 0.023(3) 0.000(3) -0.001(3) 0.014(3)
C22A 0.013(4) 0.015(3) 0.016(3) 0.001(3) 0.000(3) 0.007(3)
C23A 0.018(3) 0.027(4) 0.019(3) 0.008(3) 0.007(3) 0.014(3)
C24A 0.024(4) 0.016(3) 0.012(3) -0.001(2) 0.003(3) 0.009(3)
C25A 0.025(4) 0.017(3) 0.020(3) 0.002(2) 0.000(3) 0.002(3)
C26A 0.019(3) 0.027(4) 0.029(4) 0.003(3) -0.002(3) 0.009(3)
C27A 0.016(3) 0.015(3) 0.023(3) 0.003(2) 0.000(3) 0.010(3)
C28 0.0136(14) 0.048(2) 0.0231(16) 0.0180(15) 0.0023(12) 0.0161(15)
C29 0.0194(17) 0.060(3) 0.0293(19) 0.0248(19) -0.0041(14) -0.0003(17)
C30 0.024(2) 0.130(5) 0.033(2) 0.038(3) -0.0123(18) -0.031(3)
C31 0.015(2) 0.222(9) 0.034(3) 0.042(4) -0.0006(19) -0.019(3)
C32 0.024(2) 0.190(7) 0.021(2) 0.022(3) 0.0124(17) 0.035(3)
C33 0.0230(17) 0.084(3) 0.0238(18) 0.020(2) 0.0093(14) 0.030(2)

loop_
_atom_type_symbol
_atom_type_description
_atom_type_scat_dispersion_real
_atom_type_scat_dispersion_imag
_atom_type_scat_source
C C 0.0033 0.0016 'International Tables Vol C Tables 4.2.6.8 and 6.1.1.4'
H H 0.0000 0.0000 'International Tables Vol C Tables 4.2.6.8 and 6.1.1.4'
N N 0.0061 0.0033 'International Tables Vol C Tables 4.2.6.8 and 6.1.1.4'
P P 0.1023 0.0942 'International Tables Vol C Tables 4.2.6.8 and 6.1.1.4'
Ru Ru -1.2594 0.8363 'International Tables Vol C Tables 4.2.6.8 and 6.1.1.4'

loop_
_geom_angle_atom_site_label_1
_geom_angle_atom_site_label_2
_geom_angle_atom_site_label_3
_geom_angle
C3 Ru1 C2 37.08(13)
C3 Ru1 C4 37.10(12)
C2 Ru1 C4 62.18(12)
C3 Ru1 P2 133.32(9)
C2 Ru1 P2 161.98(9)
C4 Ru1 P2 101.94(9)
C3 Ru1 P1 127.98(9)
C2 Ru1 P1 96.67(9)
C4 Ru1 P1 157.56(9)
P2 Ru1 P1 97.59(3)
C3 Ru1 C1 61.11(14)
C2 Ru1 C1 37.11(13)
C4 Ru1 C1 60.98(13)
P2 Ru1 C1 129.28(9)
P1 Ru1 C1 97.91(9)
C3 Ru1 C5 60.61(13)
C2 Ru1 C5 61.01(12)
C4 Ru1 C5 36.35(13)
P2 Ru1 C5 101.30(9)
P1 Ru1 C5 128.41(9)
C1 Ru1 C5 35.70(11)
C3 Ru1 H1 92.2(15)
C2 Ru1 H1 109.9(15)
C4 Ru1 H1 110.1(15)
P2 Ru1 H1 82.7(15)
P1 Ru1 H1 83.1(15)
C1 Ru1 H1 147.0(15)
C5 Ru1 H1 146.4(15)
C11 P1 C10 96.68(15)
C11 P1 C12 96.51(14)
C10 P1 C12 96.29(14)
C11 P1 Ru1 113.00(10)
C10 P1 Ru1 123.69(10)
C12 P1 Ru1 124.44(11)
C22 P2 C16 106.80(19)
C22 P2 C28 97.7(2)
C16 P2 C28 100.41(13)
C22 P2 C22A 10.2(2)
C16 P2 C22A 97.25(18)
C28 P2 C22A 103.2(2)
C22 P2 Ru1 112.7(2)
C16 P2 Ru1 121.90(10)
C28 P2 Ru1 114.10(8)
C22A P2 Ru1 116.8(2)
C13 N1 C15 108.4(2)
C13 N1 C10 111.0(3)
C15 N1 C10 110.5(2)
C14 N2 C11 110.4(2)
C14 N2 C13 108.3(3)
C11 N2 C13 110.2(2)
C15 N3 C14 107.8(3)
C15 N3 C12 111.0(3)
C14 N3 C12 111.4(3)
C9 C1 C5 119.6(3)
C9 C1 C2 133.5(3)
C5 C1 C2 106.9(3)
C9 C1 Ru1 126.2(3)
C5 C1 Ru1 72.63(18)
C2 C1 Ru1 67.12(17)
C3 C2 C1 107.7(3)
C3 C2 Ru1 70.82(19)
C1 C2 Ru1 75.77(18)
C3 C2 H2A 125.9
C1 C2 H2A 125.9
Ru1 C2 H2A 125.9
C2 C3 C4 109.5(3)
C2 C3 Ru1 72.10(19)
C4 C3 Ru1 72.87(19)
C2 C3 H3A 125.2
C4 C3 H3A 125.2
Ru1 C3 H3A 125.2
C3 C4 C5 107.7(3)
C3 C4 Ru1 70.03(18)
C5 C4 Ru1 75.92(19)
C3 C4 H4A 125.9
C5 C4 H4A 125.9
Ru1 C4 H4A 125.9
C6 C5 C4 132.5(3)
C6 C5 C1 119.4(3)
C4 C5 C1 108.1(3)
C6 C5 Ru1 128.1(3)
C4 C5 Ru1 67.73(17)
C1 C5 Ru1 71.67(17)
C7 C6 C5 119.3(4)
C7 C6 H6A 120.4
C5 C6 H6A 120.4
C6 C7 C8 121.2(4)
C6 C7 H7A 119.4
C8 C7 H7A 119.4
C9 C8 C7 121.1(4)
C9 C8 H8A 119.5
C7 C8 H8A 119.5
C8 C9 C1 119.4(4)
C8 C9 H9A 120.3
C1 C9 H9A 120.3
N1 C10 P1 113.5(2)
N1 C10 H10A 108.9
P1 C10 H10A 108.9
N1 C10 H10B 108.9
P1 C10 H10B 108.9
H10A C10 H10B 107.7
N2 C11 P1 114.7(2)
N2 C11 H11A 108.6
P1 C11 H11A 108.6
N2 C11 H11B 108.6
P1 C11 H11B 108.6
H11A C11 H11B 107.6
N3 C12 P1 113.0(2)
N3 C12 H12A 109.0
P1 C12 H12A 109.0
N3 C12 H12B 109.0
P1 C12 H12B 109.0
H12A C12 H12B 107.8
N1 C13 N2 115.1(3)
N1 C13 H13A 108.5
N2 C13 H13A 108.5
N1 C13 H13B 108.5
N2 C13 H13B 108.5
H13A C13 H13B 107.5
N2 C14 N3 114.7(2)
N2 C14 H14A 108.6
N3 C14 H14A 108.6
N2 C14 H14B 108.6
N3 C14 H14B 108.6
H14A C14 H14B 107.6
N3 C15 N1 114.9(3)
N3 C15 H15A 108.5
N1 C15 H15A 108.5
N3 C15 H15B 108.5
N1 C15 H15B 108.5
H15A C15 H15B 107.5
C17 C16 C21 118.8(3)
C17 C16 P2 119.7(2)
C21 C16 P2 121.3(2)
C16 C17 C18 120.6(3)
C16 C17 H17A 119.7
C18 C17 H17A 119.7
C19 C18 C17 120.3(3)
C19 C18 H18A 119.9
C17 C18 H18A 119.9
C20 C19 C18 119.4(3)
C20 C19 H19A 120.3
C18 C19 H19A 120.3
C19 C20 C21 120.9(3)
C19 C20 H20A 119.6
C21 C20 H20A 119.6
C20 C21 C16 119.9(3)
C20 C21 H21A 120.0
C16 C21 H21A 120.0
C23 C22 C27 120.0
C23 C22 P2 114.9(3)
C27 C22 P2 125.1(3)
C24 C23 C22 120.0
C24 C23 H23A 120.0
C22 C23 H23A 120.0
C23 C24 C25 120.0
C23 C24 H24A 120.0
C25 C24 H24A 120.0
C26 C25 C24 120.0
C26 C25 H25A 120.0
C24 C25 H25A 120.0
C25 C26 C27 120.0
C25 C26 H26A 120.0
C27 C26 H26A 120.0
C26 C27 C22 120.0
C26 C27 H27A 120.0
C22 C27 H27A 120.0
C23A C22A C27A 120.0
C23A C22A P2 115.6(3)
C27A C22A P2 124.4(3)
C22A C23A C24A 120.0
C22A C23A H23B 120.0
C24A C23A H23B 120.0
C25A C24A C23A 120.0
C25A C24A H24B 120.0
C23A C24A H24B 120.0
C26A C25A C24A 120.0
C26A C25A H25B 120.0
C24A C25A H25B 120.0
C25A C26A C27A 120.0
C25A C26A H26B 120.0
C27A C26A H26B 120.0
C26A C27A C22A 120.0
C26A C27A H27B 120.0
C22A C27A H27B 120.0
C29 C28 C33 120.0
C29 C28 P2 117.38(14)
C33 C28 P2 122.39(14)
C30 C29 C28 120.0
C30 C29 H29A 120.0
C28 C29 H29A 120.0
C29 C30 C31 120.0
C29 C30 H30A 120.0
C31 C30 H30A 120.0
C30 C31 C32 120.0
C30 C31 H31A 120.0
C32 C31 H31A 120.0
C31 C32 C33 120.0
C31 C32 H32A 120.0
C33 C32 H32A 120.0
C32 C33 C28 120.0
C32 C33 H33A 120.0
C28 C33 H33A 120.0

loop_
_geom_bond_atom_site_label_1
_geom_bond_atom_site_label_2
_geom_bond_distance
Ru1 C3 2.217(3)
Ru1 C2 2.233(3)
Ru1 C4 2.254(3)
Ru1 P2 2.2539(8)
Ru1 P1 2.2564(8)
Ru1 C1 2.350(3)
Ru1 C5 2.362(3)
Ru1 H1 1.52(4)
P1 C11 1.856(3)
P1 C10 1.861(3)
P1 C12 1.864(3)
P2 C22 1.781(3)
P2 C16 1.833(3)
P2 C28 1.8539(18)
P2 C22A 1.915(3)
N1 C13 1.459(4)
N1 C15 1.469(4)
N1 C10 1.482(4)
N2 C14 1.464(4)
N2 C11 1.471(4)
N2 C13 1.471(4)
N3 C15 1.462(4)
N3 C14 1.476(4)
N3 C12 1.485(4)
C1 C9 1.405(5)
C1 C5 1.444(5)
C1 C2 1.463(5)
C2 C3 1.415(5)
C2 H2A 1.0000
C3 C4 1.423(5)
C3 H3A 1.0000
C4 C5 1.444(5)
C4 H4A 1.0000
C5 C6 1.421(5)
C6 C7 1.360(6)
C6 H6A 0.9500
C7 C8 1.424(6)
C7 H7A 0.9500
C8 C9 1.370(6)
C8 H8A 0.9500
C9 H9A 0.9500
C10 H10A 0.9900
C10 H10B 0.9900
C11 H11A 0.9900
C11 H11B 0.9900
C12 H12A 0.9900
C12 H12B 0.9900
C13 H13A 0.9900
C13 H13B 0.9900
C14 H14A 0.9900
C14 H14B 0.9900
C15 H15A 0.9900
C15 H15B 0.9900
C16 C17 1.393(4)
C16 C21 1.402(4)
C17 C18 1.393(4)
C17 H17A 0.9500
C18 C19 1.389(5)
C18 H18A 0.9500
C19 C20 1.381(5)
C19 H19A 0.9500
C20 C21 1.395(5)
C20 H20A 0.9500
C21 H21A 0.9500
C22 C23 1.3900
C22 C27 1.3900
C23 C24 1.3900
C23 H23A 0.9500
C24 C25 1.3900
C24 H24A 0.9500
C25 C26 1.3900
C25 H25A 0.9500
C26 C27 1.3900
C26 H26A 0.9500
C27 H27A 0.9500
C22A C23A 1.3900
C22A C27A 1.3900
C23A C24A 1.3900
C23A H23B 0.9500
C24A C25A 1.3900
C24A H24B 0.9500
C25A C26A 1.3900
C25A H25B 0.9500
C26A C27A 1.3900
C26A H26B 0.9500
C27A H27B 0.9500
C28 C29 1.3900
C28 C33 1.3900
C29 C30 1.3900
C29 H29A 0.9500
C30 C31 1.3900
C30 H30A 0.9500
C31 C32 1.3900
C31 H31A 0.9500
C32 C33 1.3900
C32 H32A 0.9500
C33 H33A 0.9500

loop_
_geom_torsion_atom_site_label_1
_geom_torsion_atom_site_label_2
_geom_torsion_atom_site_label_3
_geom_torsion_atom_site_label_4
_geom_torsion
C3 Ru1 P1 C11 16.31(17)
C2 Ru1 P1 C11 -5.59(14)
C4 Ru1 P1 C11 -24.2(3)
P2 Ru1 P1 C11 -174.55(11)
C1 Ru1 P1 C11 -43.00(14)
C5 Ru1 P1 C11 -63.58(16)
C3 Ru1 P1 C10 132.09(17)
C2 Ru1 P1 C10 110.19(16)
C4 Ru1 P1 C10 91.6(3)
P2 Ru1 P1 C10 -58.77(13)
C1 Ru1 P1 C10 72.78(16)
C5 Ru1 P1 C10 52.20(17)
C3 Ru1 P1 C12 -99.82(18)
C2 Ru1 P1 C12 -121.73(16)
C4 Ru1 P1 C12 -140.3(3)
P2 Ru1 P1 C12 69.31(14)
C1 Ru1 P1 C12 -159.14(16)
C5 Ru1 P1 C12 -179.71(17)
C3 Ru1 P2 C22 -142.3(2)
C2 Ru1 P2 C22 -92.5(4)
C4 Ru1 P2 C22 -119.4(2)
P1 Ru1 P2 C22 49.5(2)
C1 Ru1 P2 C22 -57.2(2)
C5 Ru1 P2 C22 -82.2(2)
C3 Ru1 P2 C16 88.72(18)
C2 Ru1 P2 C16 138.5(3)
C4 Ru1 P2 C16 111.62(15)
P1 Ru1 P2 C16 -79.50(12)
C1 Ru1 P2 C16 173.75(17)
C5 Ru1 P2 C16 148.76(15)
C3 Ru1 P2 C28 -32.05(16)
C2 Ru1 P2 C28 17.7(3)
C4 Ru1 P2 C28 -9.15(13)
P1 Ru1 P2 C28 159.73(10)
C1 Ru1 P2 C28 52.98(16)
C5 Ru1 P2 C28 27.99(14)
C3 Ru1 P2 C22A -152.5(2)
C2 Ru1 P2 C22A -102.8(4)
C4 Ru1 P2 C22A -129.6(2)
P1 Ru1 P2 C22A 39.26(19)
C1 Ru1 P2 C22A -67.5(2)
C5 Ru1 P2 C22A -92.5(2)
C3 Ru1 C1 C9 -166.7(3)
C2 Ru1 C1 C9 -128.1(4)
C4 Ru1 C1 C9 150.6(3)
P2 Ru1 C1 C9 69.2(3)
P1 Ru1 C1 C9 -37.5(3)
C5 Ru1 C1 C9 114.4(4)
C3 Ru1 C1 C5 78.9(2)
C2 Ru1 C1 C5 117.6(3)
C4 Ru1 C1 C5 36.3(2)
P2 Ru1 C1 C5 -45.2(3)
P1 Ru1 C1 C5 -151.8(2)
C3 Ru1 C1 C2 -38.7(2)
C4 Ru1 C1 C2 -81.3(2)
P2 Ru1 C1 C2 -162.78(16)
P1 Ru1 C1 C2 90.61(19)
C5 Ru1 C1 C2 -117.6(3)
C9 C1 C2 C3 -177.0(4)
C5 C1 C2 C3 1.9(4)
Ru1 C1 C2 C3 64.1(2)
C9 C1 C2 Ru1 118.9(4)
C5 C1 C2 Ru1 -62.2(2)
C4 Ru1 C2 C3 -37.1(2)
P2 Ru1 C2 C3 -67.1(4)
P1 Ru1 C2 C3 150.81(18)
C1 Ru1 C2 C3 -114.9(3)
C5 Ru1 C2 C3 -78.6(2)
C3 Ru1 C2 C1 114.9(3)
C4 Ru1 C2 C1 77.8(2)
P2 Ru1 C2 C1 47.8(4)
P1 Ru1 C2 C1 -94.31(19)
C5 Ru1 C2 C1 36.3(2)
C1 C2 C3 C4 -3.7(4)
Ru1 C2 C3 C4 63.7(2)
C1 C2 C3 Ru1 -67.4(2)
C4 Ru1 C3 C2 117.8(3)
P2 Ru1 C3 C2 156.96(15)
P1 Ru1 C3 C2 -37.9(2)
C1 Ru1 C3 C2 38.70(19)
C5 Ru1 C3 C2 79.8(2)
C2 Ru1 C3 C4 -117.8(3)
P2 Ru1 C3 C4 39.1(3)
P1 Ru1 C3 C4 -155.73(17)
C1 Ru1 C3 C4 -79.1(2)
C5 Ru1 C3 C4 -38.0(2)
C2 C3 C4 C5 4.0(4)
Ru1 C3 C4 C5 67.2(2)
C2 C3 C4 Ru1 -63.2(2)
C2 Ru1 C4 C3 37.1(2)
P2 Ru1 C4 C3 -152.00(19)
P1 Ru1 C4 C3 58.1(4)
C1 Ru1 C4 C3 79.5(2)
C5 Ru1 C4 C3 115.1(3)
C3 Ru1 C4 C5 -115.1(3)
C2 Ru1 C4 C5 -78.0(2)
P2 Ru1 C4 C5 92.90(18)
P1 Ru1 C4 C5 -57.0(3)
C1 Ru1 C4 C5 -35.61(19)
C3 C4 C5 C6 174.7(4)
Ru1 C4 C5 C6 -122.0(4)
C3 C4 C5 C1 -2.7(4)
Ru1 C4 C5 C1 60.6(2)
C3 C4 C5 Ru1 -63.3(2)
C9 C1 C5 C6 1.8(5)
C2 C1 C5 C6 -177.3(3)
Ru1 C1 C5 C6 124.0(3)
C9 C1 C5 C4 179.6(3)
C2 C1 C5 C4 0.5(4)
Ru1 C1 C5 C4 -58.1(2)
C9 C1 C5 Ru1 -122.3(3)
C2 C1 C5 Ru1 58.6(2)
C3 Ru1 C5 C6 166.2(4)
C2 Ru1 C5 C6 -151.1(4)
C4 Ru1 C5 C6 127.4(4)
P2 Ru1 C5 C6 32.6(4)
P1 Ru1 C5 C6 -76.7(3)
C1 Ru1 C5 C6 -113.4(4)
C3 Ru1 C5 C4 38.8(2)
C2 Ru1 C5 C4 81.5(2)
P2 Ru1 C5 C4 -94.83(19)
P1 Ru1 C5 C4 155.88(16)
C1 Ru1 C5 C4 119.2(3)
C3 Ru1 C5 C1 -80.4(2)
C2 Ru1 C5 C1 -37.7(2)
C4 Ru1 C5 C1 -119.2(3)
P2 Ru1 C5 C1 145.9(2)
P1 Ru1 C5 C1 36.6(3)
C4 C5 C6 C7 -176.1(4)
C1 C5 C6 C7 1.0(5)
Ru1 C5 C6 C7 90.1(4)
C5 C6 C7 C8 -3.2(6)
C6 C7 C8 C9 2.6(7)
C7 C8 C9 C1 0.3(6)
C5 C1 C9 C8 -2.4(5)
C2 C1 C9 C8 176.4(4)
Ru1 C1 C9 C8 -91.8(4)
C13 N1 C10 P1 59.6(3)
C15 N1 C10 P1 -60.7(3)
C11 P1 C10 N1 -47.5(2)
C12 P1 C10 N1 49.9(2)
Ru1 P1 C10 N1 -170.90(16)
C14 N2 C11 P1 60.3(3)
C13 N2 C11 P1 -59.3(3)
C10 P1 C11 N2 48.1(2)
C12 P1 C11 N2 -49.1(2)
Ru1 P1 C11 N2 179.10(18)
C15 N3 C12 P1 60.6(3)
C14 N3 C12 P1 -59.6(3)
C11 P1 C12 N3 48.0(3)
C10 P1 C12 N3 -49.5(3)
Ru1 P1 C12 N3 171.72(17)
C15 N1 C13 N2 54.1(3)
C10 N1 C13 N2 -67.5(3)
C14 N2 C13 N1 -54.0(3)
C11 N2 C13 N1 66.8(3)
C11 N2 C14 N3 -66.4(3)
C13 N2 C14 N3 54.4(3)
C15 N3 C14 N2 -55.1(3)
C12 N3 C14 N2 67.0(3)
C14 N3 C15 N1 55.2(3)
C12 N3 C15 N1 -67.1(3)
C13 N1 C15 N3 -55.0(3)
C10 N1 C15 N3 66.9(3)
C22 P2 C16 C17 -106.9(4)
C28 P2 C16 C17 151.7(2)
C22A P2 C16 C17 -103.3(3)
Ru1 P2 C16 C17 24.6(3)
C22 P2 C16 C21 68.7(4)
C28 P2 C16 C21 -32.6(3)
C22A P2 C16 C21 72.3(4)
Ru1 P2 C16 C21 -159.7(2)
C21 C16 C17 C18 -0.6(5)
P2 C16 C17 C18 175.1(3)
C16 C17 C18 C19 1.4(5)
C17 C18 C19 C20 -1.7(6)
C18 C19 C20 C21 1.2(6)
C19 C20 C21 C16 -0.4(6)
C17 C16 C21 C20 0.1(5)
P2 C16 C21 C20 -175.6(3)
C16 P2 C22 C23 178.7(3)
C28 P2 C22 C23 -78.0(3)
C22A P2 C22 C23 158(3)
Ru1 P2 C22 C23 42.2(4)
C16 P2 C22 C27 -2.1(4)
C28 P2 C22 C27 101.2(3)
C22A P2 C22 C27 -23(2)
Ru1 P2 C22 C27 -138.6(3)
C27 C22 C23 C24 0.0
P2 C22 C23 C24 179.3(5)
C22 C23 C24 C25 0.0
C23 C24 C25 C26 0.0
C24 C25 C26 C27 0.0
C25 C26 C27 C22 0.0
C23 C22 C27 C26 0.0
P2 C22 C27 C26 -179.2(5)
C22 P2 C22A C23A -21(2)
C16 P2 C22A C23A 178.4(3)
C28 P2 C22A C23A -79.1(3)
Ru1 P2 C22A C23A 47.0(4)
C22 P2 C22A C27A 157(3)
C16 P2 C22A C27A -3.0(3)
C28 P2 C22A C27A 99.5(3)
Ru1 P2 C22A C27A -134.4(3)
C27A C22A C23A C24A 0.0
P2 C22A C23A C24A 178.6(5)
C22A C23A C24A C25A 0.0
C23A C24A C25A C26A 0.0
C24A C25A C26A C27A 0.0
C25A C26A C27A C22A 0.0
C23A C22A C27A C26A 0.0
P2 C22A C27A C26A -178.5(5)
C22 P2 C28 C29 -177.4(2)
C16 P2 C28 C29 -68.71(17)
C22A P2 C28 C29 -168.8(2)
Ru1 P2 C28 C29 63.42(16)
C22 P2 C28 C33 8.2(2)
C16 P2 C28 C33 116.92(18)
C22A P2 C28 C33 16.8(2)
Ru1 P2 C28 C33 -110.96(15)
C33 C28 C29 C30 0.0
P2 C28 C29 C30 -174.5(2)
C28 C29 C30 C31 0.0
C29 C30 C31 C32 0.0
C30 C31 C32 C33 0.0
C31 C32 C33 C28 0.0
C29 C28 C33 C32 0.0
P2 C28 C33 C32 174.2(2)
